data_4517484
loop_
_publ_author_name
'Chen, Jia-Feng'
'Li, Changkun'

_publ_section_title
;
 Cobalt-Catalyzed gem-Cross-Dimerization of Terminal Alkynes
;
_journal_name_full 'ACS Catalysis'
_journal_page_first 3881
_journal_paper_doi 10.1021/acscatal.9b05078
_journal_year 2020
_chemical_absolute_configuration ad
_chemical_formula_moiety 'C57 H43 Co O6 P3'
_chemical_formula_sum 'C57 H43 Co O6 P3'
_chemical_formula_weight 975.75
_space_group_crystal_system orthorhombic
_space_group_IT_number 19
_space_group_name_Hall 'P 2ac 2ab'
_space_group_name_H-M_alt 'P 21 21 21'
_atom_sites_solution_hydrogens geom
_audit_creation_method SHELXL-2016/6
_cell_angle_alpha 90
_cell_angle_beta 90
_cell_angle_gamma 90
_cell_formula_units_Z 4
_cell_length_a 11.1714(3)
_cell_length_b 19.5049(5)
_cell_length_c 22.2984(6)
_cell_measurement_reflns_used 9604
_cell_measurement_temperature 223(2)
_cell_measurement_theta_max 68.44
_cell_measurement_theta_min 4.43
_cell_volume 4858.8(2)
_computing_structure_refinement 'SHELXL-2016/6 (Sheldrick, 2016)'
_computing_structure_solution 'SHELXT 2014/5 (Sheldrick, 2014)'
_diffrn_ambient_temperature 223(2)
_diffrn_measured_fraction_theta_full 0.997
_diffrn_measured_fraction_theta_max 0.994
_diffrn_measurement_device_type 'Bruker APEX-II CCD'
_diffrn_measurement_method '\f and \w scans'
_diffrn_radiation_type CuK\a
_diffrn_radiation_wavelength 1.54178
_diffrn_reflns_av_R_equivalents 0.0521
_diffrn_reflns_av_unetI/netI 0.0347
_diffrn_reflns_Laue_measured_fraction_full 0.997
_diffrn_reflns_Laue_measured_fraction_max 0.994
_diffrn_reflns_limit_h_max 13
_diffrn_reflns_limit_h_min -13
_diffrn_reflns_limit_k_max 23
_diffrn_reflns_limit_k_min -23
_diffrn_reflns_limit_l_max 26
_diffrn_reflns_limit_l_min -26
_diffrn_reflns_number 82120
_diffrn_reflns_point_group_measured_fraction_full 0.977
_diffrn_reflns_point_group_measured_fraction_max 0.973
_diffrn_reflns_theta_full 67.679
_diffrn_reflns_theta_max 68.624
_diffrn_reflns_theta_min 3.010
_exptl_absorpt_coefficient_mu 4.118
_exptl_crystal_colour colorless
_exptl_crystal_density_diffrn 1.334
_exptl_crystal_description block
_exptl_crystal_F_000 2020
_exptl_crystal_size_max 0.240
_exptl_crystal_size_mid 0.240
_exptl_crystal_size_min 0.220
_exptl_transmission_factor_max 0.1665
_exptl_transmission_factor_min 0.0555
_refine_diff_density_max 1.346
_refine_diff_density_min -0.457
_refine_diff_density_rms 0.079
_refine_ls_abs_structure_details
;
 Flack x determined using 3235 quotients [(I+)-(I-)]/[(I+)+(I-)]
 (Parsons, Flack and Wagner, Acta Cryst. B69 (2013) 249-259).
;
_refine_ls_abs_structure_Flack 0.031(4)
_refine_ls_extinction_method none
_refine_ls_goodness_of_fit_ref 1.050
_refine_ls_hydrogen_treatment constr
_refine_ls_matrix_type full
_refine_ls_number_parameters 577
_refine_ls_number_reflns 8732
_refine_ls_number_restraints 0
_refine_ls_restrained_S_all 1.050
_refine_ls_R_factor_all 0.0700
_refine_ls_R_factor_gt 0.0683
_refine_ls_shift/su_max 0.000
_refine_ls_shift/su_mean 0.000
_refine_ls_structure_factor_coef Fsqd
_refine_ls_weighting_details 'w=1/[\s^2^(Fo^2^)+(0.1403P)^2^+2.6889P] where P=(Fo^2^+2Fc^2^)/3'
_refine_ls_weighting_scheme calc
_refine_ls_wR_factor_gt 0.2013
_refine_ls_wR_factor_ref 0.2036
_reflns_Friedel_coverage 0.762
_reflns_Friedel_fraction_full 0.952
_reflns_Friedel_fraction_max 0.947
_reflns_number_gt 8345
_reflns_number_total 8732
_reflns_threshold_expression 'I > 2\s(I)'
_cod_data_source_file cs9b05078_si_003.cif
_cod_data_source_block a_a
_cod_database_code 4517484
_shelx_shelxl_version_number 2016/6
_shelx_space_group_comment
;
The symmetry employed for this shelxl refinement is uniquely defined
by the following loop, which should always be used as a source of
symmetry information in preference to the above space-group names.
They are only intended as comments.
;
_shelx_estimated_absorpt_t_min 0.438
_shelx_estimated_absorpt_t_max 0.464

loop_
_space_group_symop_operation_xyz
'x, y, z'
'-x+1/2, -y, z+1/2'
'-x, y+1/2, -z+1/2'
'x+1/2, -y+1/2, -z'

loop_
_atom_site_label
_atom_site_type_symbol
_atom_site_fract_x
_atom_site_fract_y
_atom_site_fract_z
_atom_site_U_iso_or_equiv
_atom_site_adp_type
_atom_site_occupancy
_atom_site_site_symmetry_order
_atom_site_calc_flag
_atom_site_refinement_flags_posn
_atom_site_refinement_flags_adp
_atom_site_refinement_flags_occupancy
_atom_site_disorder_assembly
_atom_site_disorder_group
Co1 Co 0.65210(9) 0.47415(5) 0.61540(4) 0.0539(3) Uani 1 1 d . . . . .
C1 C 0.8031(7) 0.3174(4) 0.6794(4) 0.0672(16) Uani 1 1 d . . . . .
O1 O 0.5481(4) 0.5436(2) 0.5694(2) 0.0640(11) Uani 1 1 d . . . . .
P1 P 0.81509(13) 0.41211(8) 0.66812(7) 0.0513(3) Uani 1 1 d . . . . .
P2 P 0.8136(4) 0.44667(10) 0.52148(13) 0.1188(14) Uani 1 1 d . . . . .
C2 C 0.6940(8) 0.3034(4) 0.7204(4) 0.080(2) Uani 1 1 d . . . . .
H2A H 0.623348 0.324811 0.703340 0.120 Uiso 1 1 calc R U . . .
H2B H 0.708930 0.322353 0.759937 0.120 Uiso 1 1 calc R U . . .
H2C H 0.681177 0.254384 0.723632 0.120 Uiso 1 1 calc R U . . .
O2 O 0.4417(5) 0.4724(3) 0.5108(3) 0.0746(13) Uani 1 1 d . . . . .
O5 O 0.5291(5) 0.3943(2) 0.5978(3) 0.0699(12) Uani 1 1 d . . . . .
C5 C 0.9552(5) 0.4241(3) 0.6260(3) 0.0532(13) Uani 1 1 d . . . . .
O4 O 0.4294(5) 0.4193(3) 0.7008(3) 0.0739(13) Uani 1 1 d . . . . .
C4 C 0.7748(8) 0.2901(4) 0.6168(4) 0.076(2) Uani 1 1 d . . . . .
H4A H 0.702692 0.311898 0.601875 0.114 Uiso 1 1 calc R U . . .
H4B H 0.762783 0.240912 0.618736 0.114 Uiso 1 1 calc R U . . .
H4C H 0.841015 0.300195 0.590083 0.114 Uiso 1 1 calc R U . . .
P3 P 0.84343(13) 0.58291(8) 0.67934(6) 0.0509(3) Uani 1 1 d . . . . .
C3 C 0.9133(9) 0.2791(4) 0.7028(4) 0.083(2) Uani 1 1 d . . . . .
H3A H 0.899110 0.230065 0.700727 0.125 Uiso 1 1 calc R U . . .
H3B H 0.928300 0.292156 0.744114 0.125 Uiso 1 1 calc R U . . .
H3C H 0.982287 0.290699 0.678440 0.125 Uiso 1 1 calc R U . . .
O3 O 0.5688(4) 0.5007(3) 0.6953(2) 0.0636(11) Uani 1 1 d . . . . .
C9 C 1.0637(9) 0.4502(5) 0.5358(4) 0.082(2) Uani 1 1 d . . . . .
H9 H 1.064719 0.460365 0.494638 0.099 Uiso 1 1 calc R U . . .
C8 C 1.1699(10) 0.4470(5) 0.5661(5) 0.097(3) Uani 1 1 d . . . . .
H8 H 1.242199 0.453826 0.545449 0.117 Uiso 1 1 calc R U . . .
C7 C 1.1715(7) 0.4338(4) 0.6275(4) 0.079(2) Uani 1 1 d . . . . .
H7 H 1.244005 0.432841 0.648836 0.095 Uiso 1 1 calc R U . . .
O6 O 0.7823(4) 0.5510(2) 0.62679(18) 0.0512(9) Uani 1 1 d . . . . .
C6 C 1.0635(6) 0.4220(4) 0.6563(3) 0.0631(15) Uani 1 1 d . . . . .
H6 H 1.063642 0.412315 0.697556 0.076 Uiso 1 1 calc R U . . .
C10 C 0.9545(7) 0.4389(3) 0.5638(3) 0.0628(16) Uani 1 1 d . . . . .
C12 C 0.8991(17) 0.5160(7) 0.4174(4) 0.140(6) Uani 1 1 d . . . . .
H12 H 0.929360 0.473512 0.404380 0.168 Uiso 1 1 calc R U . . .
C11 C 0.8378(10) 0.5198(4) 0.4697(3) 0.081(2) Uani 1 1 d . . . . .
C13 C 0.9175(16) 0.5739(9) 0.3831(5) 0.152(7) Uani 1 1 d . . . . .
H13 H 0.964715 0.571085 0.348264 0.183 Uiso 1 1 calc R U . . .
C14 C 0.8685(9) 0.6348(5) 0.3989(4) 0.088(2) Uani 1 1 d . . . . .
H14 H 0.880209 0.674005 0.375020 0.106 Uiso 1 1 calc R U . . .
C17 C 0.815(3) 0.3703(6) 0.4739(7) 0.232(15) Uani 1 1 d . . . . .
C16 C 0.7877(6) 0.5799(4) 0.4857(3) 0.0606(14) Uani 1 1 d . . . . .
H16 H 0.742766 0.582712 0.521228 0.073 Uiso 1 1 calc R U . . .
C15 C 0.8020(8) 0.6382(4) 0.4500(4) 0.0703(18) Uani 1 1 d . . . . .
H15 H 0.765641 0.679721 0.461179 0.084 Uiso 1 1 calc R U . . .
C23 C 0.8520(6) 0.4554(3) 0.7402(3) 0.0551(13) Uani 1 1 d . . . . .
C22 C 0.730(2) 0.2598(12) 0.4152(10) 0.164(7) Uiso 1 1 d . . . . .
C21 C 0.6699(13) 0.3542(7) 0.4633(6) 0.115(4) Uiso 1 1 d . . . . .
C20 C 0.643(2) 0.2987(12) 0.4307(10) 0.172(7) Uiso 1 1 d . . . . .
C19 C 0.823(3) 0.316(2) 0.3684(15) 0.238(13) Uiso 1 1 d . . . . .
C18 C 0.906(3) 0.3254(7) 0.4688(7) 0.205(13) Uani 1 1 d . . . . .
H18 H 0.976823 0.338115 0.489043 0.246 Uiso 1 1 calc R U . . .
C24 C 0.8541(6) 0.5268(3) 0.7443(3) 0.0568(13) Uani 1 1 d . . . . .
C25 C 0.8753(8) 0.5579(4) 0.7995(3) 0.0715(18) Uani 1 1 d . . . . .
H25 H 0.872478 0.605896 0.802552 0.086 Uiso 1 1 calc R U . . .
C26 C 0.9009(8) 0.5186(5) 0.8508(3) 0.076(2) Uani 1 1 d . . . . .
H26 H 0.919111 0.540015 0.887461 0.091 Uiso 1 1 calc R U . . .
C27 C 0.8988(8) 0.4492(5) 0.8463(3) 0.0741(19) Uani 1 1 d . . . . .
H27 H 0.914590 0.422255 0.880410 0.089 Uiso 1 1 calc R U . . .
C28 C 0.8735(7) 0.4174(4) 0.7919(3) 0.0674(16) Uani 1 1 d . . . . .
H28 H 0.870943 0.369319 0.790072 0.081 Uiso 1 1 calc R U . . .
C29 C 0.7656(6) 0.6608(3) 0.6991(3) 0.0563(14) Uani 1 1 d . . . . .
C30 C 0.6456(7) 0.6654(3) 0.6825(4) 0.0680(17) Uani 1 1 d . . . . .
H30 H 0.607570 0.628597 0.662986 0.082 Uiso 1 1 calc R U . . .
C31 C 0.5830(9) 0.7253(5) 0.6953(5) 0.084(2) Uani 1 1 d . . . . .
H31 H 0.501850 0.728531 0.684511 0.101 Uiso 1 1 calc R U . . .
C32 C 0.6363(10) 0.7793(4) 0.7229(4) 0.081(2) Uani 1 1 d . . . . .
H32 H 0.593064 0.819657 0.730837 0.097 Uiso 1 1 calc R U . . .
C33 C 0.7547(11) 0.7740(5) 0.7389(5) 0.091(3) Uani 1 1 d . . . . .
H33 H 0.791529 0.810847 0.758870 0.109 Uiso 1 1 calc R U . . .
C34 C 0.8208(9) 0.7162(4) 0.7266(4) 0.078(2) Uani 1 1 d . . . . .
H34 H 0.902407 0.714228 0.736781 0.093 Uiso 1 1 calc R U . . .
C35 C 0.9963(6) 0.6058(3) 0.6610(3) 0.0574(14) Uani 1 1 d . . . . .
C36 C 1.0212(7) 0.6202(5) 0.6011(4) 0.075(2) Uani 1 1 d . . . . .
H36 H 0.960045 0.617877 0.572197 0.090 Uiso 1 1 calc R U . . .
C37 C 1.1361(9) 0.6380(6) 0.5842(4) 0.095(3) Uani 1 1 d . . . . .
H37 H 1.153051 0.647534 0.543783 0.114 Uiso 1 1 calc R U . . .
C38 C 1.2259(7) 0.6419(5) 0.6263(5) 0.087(2) Uani 1 1 d . . . . .
H38 H 1.303447 0.655149 0.614856 0.105 Uiso 1 1 calc R U . . .
C39 C 1.2017(7) 0.6262(5) 0.6854(4) 0.079(2) Uani 1 1 d . . . . .
H39 H 1.263549 0.627645 0.713947 0.095 Uiso 1 1 calc R U . . .
C40 C 1.0874(7) 0.6085(4) 0.7028(4) 0.0687(17) Uani 1 1 d . . . . .
H40 H 1.071411 0.598281 0.743182 0.082 Uiso 1 1 calc R U . . .
C41 C 0.4763(6) 0.5316(4) 0.5276(3) 0.0605(15) Uani 1 1 d . . . . .
C42 C 0.4265(7) 0.5926(4) 0.4946(3) 0.0692(18) Uani 1 1 d . . . . .
C43 C 0.3339(9) 0.5843(6) 0.4544(4) 0.089(2) Uani 1 1 d . . . . .
H43 H 0.299951 0.540846 0.447973 0.106 Uiso 1 1 calc R U . . .
C44 C 0.2910(13) 0.6419(9) 0.4231(5) 0.120(4) Uani 1 1 d . . . . .
H44 H 0.229835 0.636477 0.394584 0.144 Uiso 1 1 calc R U . . .
C45 C 0.3370(18) 0.7053(8) 0.4337(6) 0.135(5) Uani 1 1 d . . . . .
H45 H 0.306440 0.743755 0.413377 0.162 Uiso 1 1 calc R U . . .
C46 C 0.4280(14) 0.7125(6) 0.4741(5) 0.110(4) Uani 1 1 d . . . . .
H46 H 0.460656 0.756203 0.480849 0.132 Uiso 1 1 calc R U . . .
C47 C 0.4725(9) 0.6581(4) 0.5046(4) 0.079(2) Uani 1 1 d . . . . .
H47 H 0.534362 0.664528 0.532657 0.095 Uiso 1 1 calc R U . . .
C48 C 0.4751(6) 0.4747(4) 0.7175(3) 0.0586(14) Uani 1 1 d . . . . .
C49 C 0.4129(7) 0.5142(4) 0.7662(3) 0.0652(16) Uani 1 1 d . . . . .
C50 C 0.3028(8) 0.4911(5) 0.7887(4) 0.082(2) Uani 1 1 d . . . . .
H50 H 0.269098 0.450597 0.773413 0.099 Uiso 1 1 calc R U . . .
C51 C 0.2435(10) 0.5266(7) 0.8325(5) 0.101(3) Uani 1 1 d . . . . .
H51 H 0.169256 0.510845 0.846869 0.121 Uiso 1 1 calc R U . . .
C52 C 0.2937(11) 0.5855(7) 0.8554(4) 0.100(3) Uani 1 1 d . . . . .
H52 H 0.254475 0.609699 0.886128 0.120 Uiso 1 1 calc R U . . .
C53 C 0.4003(11) 0.6087(5) 0.8336(4) 0.092(3) Uani 1 1 d . . . . .
H53 H 0.432757 0.649562 0.848952 0.110 Uiso 1 1 calc R U . . .
C54 C 0.4618(8) 0.5734(5) 0.7895(4) 0.076(2) Uani 1 1 d . . . . .
H54 H 0.535962 0.589659 0.775532 0.092 Uiso 1 1 calc R U . . .
C58 C 0.913(4) 0.2641(9) 0.4389(8) 0.26(2) Uani 1 1 d . . . . .
C55 C 0.873(5) 0.256(3) 0.404(2) 0.31(2) Uiso 1 1 d . . . . .
C59 C 0.822(3) 0.3756(18) 0.4094(15) 0.226(11) Uiso 1 1 d . . . . .

loop_
_atom_site_aniso_label
_atom_site_aniso_U_11
_atom_site_aniso_U_22
_atom_site_aniso_U_33
_atom_site_aniso_U_23
_atom_site_aniso_U_13
_atom_site_aniso_U_12
Co1 0.0532(5) 0.0465(5) 0.0621(5) -0.0003(4) -0.0041(4) -0.0051(4)
C1 0.073(4) 0.048(3) 0.081(4) 0.008(3) 0.004(3) 0.000(3)
O1 0.060(2) 0.058(3) 0.074(3) 0.002(2) -0.007(2) -0.001(2)
P1 0.0488(7) 0.0452(7) 0.0600(8) 0.0025(6) -0.0003(6) -0.0008(6)
P2 0.210(4) 0.0441(9) 0.1023(16) 0.0088(10) -0.091(2) -0.0167(14)
C2 0.086(5) 0.069(4) 0.086(5) 0.013(4) 0.011(4) -0.013(4)
O2 0.071(3) 0.075(3) 0.078(3) -0.004(3) -0.014(2) -0.007(3)
O5 0.071(3) 0.054(2) 0.085(3) -0.005(2) -0.010(2) -0.010(2)
C5 0.049(3) 0.042(3) 0.068(3) -0.004(2) 0.001(2) 0.005(2)
O4 0.073(3) 0.064(3) 0.086(3) 0.007(3) 0.003(3) -0.014(2)
C4 0.091(5) 0.048(3) 0.090(5) -0.002(3) -0.007(4) -0.009(3)
P3 0.0513(7) 0.0466(7) 0.0547(7) -0.0026(6) -0.0002(6) -0.0018(6)
C3 0.093(6) 0.061(4) 0.094(5) 0.015(4) 0.001(5) 0.019(4)
O3 0.063(2) 0.060(2) 0.068(3) -0.006(2) 0.006(2) -0.007(2)
C9 0.097(6) 0.076(5) 0.074(5) 0.003(4) 0.025(4) 0.004(4)
C8 0.089(6) 0.079(5) 0.124(8) 0.008(5) 0.049(6) 0.007(5)
C7 0.055(4) 0.071(4) 0.111(6) -0.005(4) 0.010(4) 0.005(3)
O6 0.0469(19) 0.0482(19) 0.059(2) -0.0018(17) -0.0037(16) -0.0054(16)
C6 0.055(3) 0.059(4) 0.075(4) -0.002(3) -0.004(3) 0.003(3)
C10 0.078(4) 0.047(3) 0.064(4) -0.001(3) 0.006(3) 0.004(3)
C12 0.238(17) 0.118(9) 0.065(5) -0.001(5) 0.011(7) 0.088(10)
C11 0.128(7) 0.052(4) 0.063(4) -0.003(3) -0.013(4) 0.006(4)
C13 0.201(15) 0.173(14) 0.083(6) 0.032(8) 0.057(8) 0.100(13)
C14 0.096(6) 0.085(6) 0.083(5) 0.023(4) 0.008(5) -0.002(5)
C17 0.51(4) 0.050(5) 0.136(10) 0.002(6) -0.189(19) -0.026(12)
C16 0.059(3) 0.067(4) 0.056(3) 0.005(3) 0.000(3) -0.006(3)
C15 0.086(5) 0.051(3) 0.074(4) 0.002(3) -0.003(4) -0.002(3)
C23 0.048(3) 0.055(3) 0.062(3) 0.005(3) -0.003(3) 0.003(2)
C18 0.43(4) 0.069(7) 0.113(9) -0.031(7) 0.100(16) -0.053(13)
C24 0.056(3) 0.060(3) 0.054(3) -0.001(3) 0.005(3) 0.000(3)
C25 0.088(5) 0.071(4) 0.056(3) -0.003(3) -0.003(3) 0.003(4)
C26 0.082(5) 0.087(5) 0.058(4) -0.003(4) 0.004(3) -0.005(4)
C27 0.081(5) 0.087(5) 0.055(3) 0.014(3) 0.002(3) -0.003(4)
C28 0.068(4) 0.068(4) 0.066(4) 0.011(3) -0.001(3) -0.004(3)
C29 0.065(3) 0.046(3) 0.058(3) -0.001(2) 0.002(3) 0.001(3)
C30 0.063(4) 0.048(3) 0.093(5) -0.002(3) 0.006(4) 0.002(3)
C31 0.076(5) 0.067(5) 0.108(6) -0.001(4) 0.013(5) 0.013(4)
C32 0.107(7) 0.051(4) 0.085(5) -0.002(3) 0.020(5) 0.017(4)
C33 0.120(8) 0.058(4) 0.095(6) -0.017(4) -0.011(5) 0.001(4)
C34 0.090(5) 0.057(4) 0.087(5) -0.016(3) -0.017(4) 0.001(4)
C35 0.053(3) 0.051(3) 0.068(4) -0.002(3) -0.005(3) -0.001(3)
C36 0.060(4) 0.094(5) 0.070(4) -0.006(4) 0.000(3) -0.013(4)
C37 0.092(6) 0.116(7) 0.078(5) -0.001(5) 0.014(5) -0.032(6)
C38 0.051(4) 0.100(6) 0.110(7) -0.008(5) 0.010(4) -0.016(4)
C39 0.055(4) 0.081(5) 0.102(6) 0.002(4) -0.010(4) -0.007(3)
C40 0.061(4) 0.072(4) 0.073(4) 0.003(3) -0.006(3) -0.003(3)
C41 0.053(3) 0.066(4) 0.062(3) 0.002(3) 0.001(3) -0.002(3)
C42 0.073(4) 0.080(5) 0.055(3) 0.004(3) 0.009(3) 0.016(4)
C43 0.094(6) 0.110(7) 0.062(4) 0.008(4) -0.005(4) 0.018(5)
C44 0.124(9) 0.156(12) 0.080(6) 0.014(7) -0.027(6) 0.036(9)
C45 0.187(15) 0.118(10) 0.099(8) 0.026(7) -0.013(9) 0.056(11)
C46 0.147(10) 0.085(6) 0.099(7) 0.010(5) -0.007(7) 0.019(7)
C47 0.088(5) 0.066(4) 0.083(5) 0.003(4) 0.007(4) 0.014(4)
C48 0.054(3) 0.056(3) 0.066(4) 0.012(3) -0.003(3) -0.002(3)
C49 0.067(4) 0.066(4) 0.062(4) 0.010(3) -0.006(3) 0.010(3)
C50 0.068(4) 0.097(6) 0.081(5) 0.023(4) 0.012(4) 0.008(4)
C51 0.087(6) 0.115(8) 0.100(6) 0.029(6) 0.024(5) 0.027(6)
C52 0.115(8) 0.104(7) 0.080(5) 0.012(5) 0.021(5) 0.042(7)
C53 0.119(7) 0.076(5) 0.080(5) 0.000(4) 0.003(5) 0.028(5)
C54 0.085(5) 0.078(5) 0.066(4) 0.010(4) 0.000(4) 0.012(4)
C58 0.57(7) 0.096(10) 0.111(11) -0.022(8) 0.03(2) -0.08(2)

loop_
_atom_type_symbol
_atom_type_description
_atom_type_scat_dispersion_real
_atom_type_scat_dispersion_imag
_atom_type_scat_source
C C 0.0181 0.0091 'International Tables Vol C Tables 4.2.6.8 and 6.1.1.4'
H H 0.0000 0.0000 'International Tables Vol C Tables 4.2.6.8 and 6.1.1.4'
Co Co -2.3653 3.6143 'International Tables Vol C Tables 4.2.6.8 and 6.1.1.4'
O O 0.0492 0.0322 'International Tables Vol C Tables 4.2.6.8 and 6.1.1.4'
P P 0.2955 0.4335 'International Tables Vol C Tables 4.2.6.8 and 6.1.1.4'

loop_
_geom_angle_atom_site_label_1
_geom_angle_atom_site_label_2
_geom_angle_atom_site_label_3
_geom_angle
_geom_angle_site_symmetry_1
_geom_angle_site_symmetry_3
_geom_angle_publ_flag
O1 Co1 O3 90.6(2) . . ?
O1 Co1 O6 88.94(18) . . ?
O3 Co1 O6 91.63(17) . . ?
O1 Co1 O5 91.4(2) . . ?
O3 Co1 O5 93.0(2) . . ?
O6 Co1 O5 175.4(2) . . ?
O1 Co1 P1 166.12(15) . . ?
O3 Co1 P1 92.53(15) . . ?
O6 Co1 P1 77.46(12) . . ?
O5 Co1 P1 101.88(15) . . ?
O1 Co1 P2 96.66(15) . . ?
O3 Co1 P2 166.70(15) . . ?
O6 Co1 P2 77.43(12) . . ?
O5 Co1 P2 97.94(17) . . ?
P1 Co1 P2 77.84(7) . . ?
C4 C1 C3 107.9(7) . . ?
C4 C1 C2 108.4(7) . . ?
C3 C1 C2 110.3(7) . . ?
C4 C1 P1 103.6(5) . . ?
C3 C1 P1 118.1(6) . . ?
C2 C1 P1 108.1(5) . . ?
C41 O1 Co1 127.6(5) . . ?
C5 P1 C23 101.3(3) . . ?
C5 P1 C1 104.8(3) . . ?
C23 P1 C1 110.3(3) . . ?
C5 P1 Co1 108.7(2) . . ?
C23 P1 Co1 110.5(2) . . ?
C1 P1 Co1 119.6(3) . . ?
C17 P2 C10 102.9(8) . . ?
C17 P2 C11 105.3(6) . . ?
C10 P2 C11 104.9(4) . . ?
C17 P2 Co1 126.3(10) . . ?
C10 P2 Co1 100.5(2) . . ?
C11 P2 Co1 114.2(3) . . ?
C1 C2 H2A 109.5 . . ?
C1 C2 H2B 109.5 . . ?
H2A C2 H2B 109.5 . . ?
C1 C2 H2C 109.5 . . ?
H2A C2 H2C 109.5 . . ?
H2B C2 H2C 109.5 . . ?
C6 C5 C10 119.2(6) . . ?
C6 C5 P1 119.3(5) . . ?
C10 C5 P1 121.4(5) . . ?
C1 C4 H4A 109.5 . . ?
C1 C4 H4B 109.5 . . ?
H4A C4 H4B 109.5 . . ?
C1 C4 H4C 109.5 . . ?
H4A C4 H4C 109.5 . . ?
H4B C4 H4C 109.5 . . ?
O6 P3 C29 108.8(3) . . ?
O6 P3 C35 110.9(3) . . ?
C29 P3 C35 107.5(3) . . ?
O6 P3 C24 113.9(3) . . ?
C29 P3 C24 110.1(3) . . ?
C35 P3 C24 105.4(3) . . ?
C1 C3 H3A 109.5 . . ?
C1 C3 H3B 109.5 . . ?
H3A C3 H3B 109.5 . . ?
C1 C3 H3C 109.5 . . ?
H3A C3 H3C 109.5 . . ?
H3B C3 H3C 109.5 . . ?
C48 O3 Co1 127.4(5) . . ?
C8 C9 C10 122.3(8) . . ?
C8 C9 H9 118.9 . . ?
C10 C9 H9 118.9 . . ?
C9 C8 C7 120.4(8) . . ?
C9 C8 H8 119.8 . . ?
C7 C8 H8 119.8 . . ?
C6 C7 C8 118.3(8) . . ?
C6 C7 H7 120.8 . . ?
C8 C7 H7 120.8 . . ?
P3 O6 Co1 135.1(3) . . ?
C7 C6 C5 122.0(7) . . ?
C7 C6 H6 119.0 . . ?
C5 C6 H6 119.0 . . ?
C9 C10 C5 117.9(7) . . ?
C9 C10 P2 120.5(6) . . ?
C5 C10 P2 121.6(5) . . ?
C11 C12 C13 120.4(10) . . ?
C11 C12 H12 119.8 . . ?
C13 C12 H12 119.8 . . ?
C16 C11 C12 119.1(8) . . ?
C16 C11 P2 116.4(6) . . ?
C12 C11 P2 124.5(7) . . ?
C14 C13 C12 120.9(10) . . ?
C14 C13 H13 119.5 . . ?
C12 C13 H13 119.5 . . ?
C13 C14 C15 118.7(9) . . ?
C13 C14 H14 120.7 . . ?
C15 C14 H14 120.7 . . ?
C18 C17 C59 86(2) . . ?
C18 C17 C21 126.8(13) . . ?
C59 C17 C21 85.5(17) . . ?
C18 C17 P2 125.8(16) . . ?
C59 C17 P2 121.4(16) . . ?
C21 C17 P2 103.1(17) . . ?
C11 C16 C15 120.7(7) . . ?
C11 C16 H16 119.7 . . ?
C15 C16 H16 119.7 . . ?
C14 C15 C16 120.0(8) . . ?
C14 C15 H15 120.0 . . ?
C16 C15 H15 120.0 . . ?
C28 C23 C24 118.2(6) . . ?
C28 C23 P1 120.9(5) . . ?
C24 C23 P1 120.9(5) . . ?
C20 C22 C55 145(3) . . ?
C20 C22 C19 103(2) . . ?
C55 C22 C19 52(2) . . ?
C20 C21 C17 116.8(16) . . ?
C22 C20 C21 117(2) . . ?
C59 C19 C55 107(3) . . ?
C59 C19 C22 97(2) . . ?
C55 C19 C22 57(3) . . ?
C17 C18 C58 130(3) . . ?
C17 C18 C59 49.3(15) . . ?
C58 C18 C59 98(2) . . ?
C17 C18 C55 111(2) . . ?
C58 C18 C55 22(2) . . ?
C59 C18 C55 76(2) . . ?
C17 C18 H18 114.8 . . ?
C58 C18 H18 114.8 . . ?
C59 C18 H18 127.9 . . ?
C55 C18 H18 132.5 . . ?
C25 C24 C23 119.7(6) . . ?
C25 C24 P3 117.0(6) . . ?
C23 C24 P3 123.1(5) . . ?
C24 C25 C26 121.2(8) . . ?
C24 C25 H25 119.4 . . ?
C26 C25 H25 119.4 . . ?
C27 C26 C25 118.7(7) . . ?
C27 C26 H26 120.7 . . ?
C25 C26 H26 120.7 . . ?
C26 C27 C28 120.7(7) . . ?
C26 C27 H27 119.6 . . ?
C28 C27 H27 119.6 . . ?
C27 C28 C23 121.5(7) . . ?
C27 C28 H28 119.3 . . ?
C23 C28 H28 119.3 . . ?
C34 C29 C30 119.7(7) . . ?
C34 C29 P3 123.3(6) . . ?
C30 C29 P3 116.9(5) . . ?
C31 C30 C29 118.8(7) . . ?
C31 C30 H30 120.6 . . ?
C29 C30 H30 120.6 . . ?
C32 C31 C30 121.6(9) . . ?
C32 C31 H31 119.2 . . ?
C30 C31 H31 119.2 . . ?
C31 C32 C33 118.8(8) . . ?
C31 C32 H32 120.6 . . ?
C33 C32 H32 120.6 . . ?
C32 C33 C34 121.8(8) . . ?
C32 C33 H33 119.1 . . ?
C34 C33 H33 119.1 . . ?
C33 C34 C29 119.2(9) . . ?
C33 C34 H34 120.4 . . ?
C29 C34 H34 120.4 . . ?
C40 C35 C36 119.5(7) . . ?
C40 C35 P3 123.5(6) . . ?
C36 C35 P3 117.0(5) . . ?
C37 C36 C35 119.8(8) . . ?
C37 C36 H36 120.1 . . ?
C35 C36 H36 120.1 . . ?
C38 C37 C36 120.4(8) . . ?
C38 C37 H37 119.8 . . ?
C36 C37 H37 119.8 . . ?
C37 C38 C39 119.8(7) . . ?
C37 C38 H38 120.1 . . ?
C39 C38 H38 120.1 . . ?
C38 C39 C40 120.4(8) . . ?
C38 C39 H39 119.8 . . ?
C40 C39 H39 119.8 . . ?
C39 C40 C35 120.2(8) . . ?
C39 C40 H40 119.9 . . ?
C35 C40 H40 119.9 . . ?
O1 C41 O2 125.6(7) . . ?
O1 C41 C42 116.9(7) . . ?
O2 C41 C42 117.4(6) . . ?
C43 C42 C47 119.2(8) . . ?
C43 C42 C41 120.2(8) . . ?
C47 C42 C41 120.6(7) . . ?
C42 C43 C44 119.0(11) . . ?
C42 C43 H43 120.5 . . ?
C44 C43 H43 120.5 . . ?
C45 C44 C43 120.8(12) . . ?
C45 C44 H44 119.6 . . ?
C43 C44 H44 119.6 . . ?
C44 C45 C46 119.2(11) . . ?
C44 C45 H45 120.4 . . ?
C46 C45 H45 120.4 . . ?
C47 C46 C45 121.7(13) . . ?
C47 C46 H46 119.2 . . ?
C45 C46 H46 119.2 . . ?
C46 C47 C42 120.0(10) . . ?
C46 C47 H47 120.0 . . ?
C42 C47 H47 120.0 . . ?
O4 C48 O3 124.6(7) . . ?
O4 C48 C49 118.0(6) . . ?
O3 C48 C49 117.4(6) . . ?
C54 C49 C50 118.8(8) . . ?
C54 C49 C48 121.2(7) . . ?
C50 C49 C48 120.0(7) . . ?
C51 C50 C49 121.2(10) . . ?
C51 C50 H50 119.4 . . ?
C49 C50 H50 119.4 . . ?
C50 C51 C52 119.3(10) . . ?
C50 C51 H51 120.4 . . ?
C52 C51 H51 120.4 . . ?
C53 C52 C51 120.0(9) . . ?
C53 C52 H52 120.0 . . ?
C51 C52 H52 120.0 . . ?
C52 C53 C54 121.5(11) . . ?
C52 C53 H53 119.3 . . ?
C54 C53 H53 119.3 . . ?
C49 C54 C53 119.2(9) . . ?
C49 C54 H54 120.4 . . ?
C53 C54 H54 120.4 . . ?
C55 C58 C18 123(5) . . ?
C58 C55 C19 119(6) . . ?
C58 C55 C22 110(6) . . ?
C19 C55 C22 71(3) . . ?
C58 C55 C18 35(3) . . ?
C19 C55 C18 86(3) . . ?
C22 C55 C18 92(3) . . ?
C17 C59 C19 124(3) . . ?
C17 C59 C18 45.1(15) . . ?
C19 C59 C18 91(2) . . ?

loop_
_geom_bond_atom_site_label_1
_geom_bond_atom_site_label_2
_geom_bond_distance
_geom_bond_site_symmetry_2
_geom_bond_publ_flag
Co1 O1 2.058(5) . ?
Co1 O3 2.076(5) . ?
Co1 O6 2.104(4) . ?
Co1 O5 2.113(5) . ?
Co1 P1 2.4823(18) . ?
Co1 P2 2.816(5) . ?
C1 C4 1.528(12) . ?
C1 C3 1.532(12) . ?
C1 C2 1.548(11) . ?
C1 P1 1.869(7) . ?
O1 C41 1.252(8) . ?
P1 C5 1.841(6) . ?
P1 C23 1.861(7) . ?
P2 C17 1.828(14) . ?
P2 C10 1.841(8) . ?
P2 C11 1.855(8) . ?
C2 H2A 0.9700 . ?
C2 H2B 0.9700 . ?
C2 H2C 0.9700 . ?
O2 C41 1.274(9) . ?
C5 C6 1.386(10) . ?
C5 C10 1.416(10) . ?
O4 C48 1.251(9) . ?
C4 H4A 0.9700 . ?
C4 H4B 0.9700 . ?
C4 H4C 0.9700 . ?
P3 O6 1.492(4) . ?
P3 C29 1.805(6) . ?
P3 C35 1.812(7) . ?
P3 C24 1.819(7) . ?
C3 H3A 0.9700 . ?
C3 H3B 0.9700 . ?
C3 H3C 0.9700 . ?
O3 C48 1.265(8) . ?
C9 C8 1.366(15) . ?
C9 C10 1.388(12) . ?
C9 H9 0.9400 . ?
C8 C7 1.392(15) . ?
C8 H8 0.9400 . ?
C7 C6 1.386(11) . ?
C7 H7 0.9400 . ?
C6 H6 0.9400 . ?
C12 C11 1.355(16) . ?
C12 C13 1.38(2) . ?
C12 H12 0.9400 . ?
C11 C16 1.347(11) . ?
C13 C14 1.355(17) . ?
C13 H13 0.9400 . ?
C14 C15 1.362(13) . ?
C14 H14 0.9400 . ?
C17 C18 1.35(4) . ?
C17 C59 1.44(3) . ?
C17 C21 1.67(3) . ?
C16 C15 1.397(10) . ?
C16 H16 0.9400 . ?
C15 H15 0.9400 . ?
C23 C28 1.392(9) . ?
C23 C24 1.397(9) . ?
C22 C20 1.28(3) . ?
C22 C55 1.63(6) . ?
C22 C19 1.84(4) . ?
C21 C20 1.34(3) . ?
C19 C59 1.47(4) . ?
C19 C55 1.52(6) . ?
C18 C58 1.37(2) . ?
C18 C59 1.90(4) . ?
C18 C55 2.02(5) . ?
C18 H18 0.9400 . ?
C24 C25 1.392(10) . ?
C25 C26 1.405(12) . ?
C25 H25 0.9400 . ?
C26 C27 1.359(13) . ?
C26 H26 0.9400 . ?
C27 C28 1.391(11) . ?
C27 H27 0.9400 . ?
C28 H28 0.9400 . ?
C29 C34 1.388(10) . ?
C29 C30 1.394(11) . ?
C30 C31 1.392(11) . ?
C30 H30 0.9400 . ?
C31 C32 1.357(14) . ?
C31 H31 0.9400 . ?
C32 C33 1.374(16) . ?
C32 H32 0.9400 . ?
C33 C34 1.375(13) . ?
C33 H33 0.9400 . ?
C34 H34 0.9400 . ?
C35 C40 1.381(10) . ?
C35 C36 1.394(11) . ?
C36 C37 1.382(12) . ?
C36 H36 0.9400 . ?
C37 C38 1.376(14) . ?
C37 H37 0.9400 . ?
C38 C39 1.378(14) . ?
C38 H38 0.9400 . ?
C39 C40 1.379(11) . ?
C39 H39 0.9400 . ?
C40 H40 0.9400 . ?
C41 C42 1.506(10) . ?
C42 C43 1.378(12) . ?
C42 C47 1.396(13) . ?
C43 C44 1.406(17) . ?
C43 H43 0.9400 . ?
C44 C45 1.36(2) . ?
C44 H44 0.9400 . ?
C45 C46 1.37(2) . ?
C45 H45 0.9400 . ?
C46 C47 1.355(14) . ?
C46 H46 0.9400 . ?
C47 H47 0.9400 . ?
C48 C49 1.502(10) . ?
C49 C54 1.380(12) . ?
C49 C50 1.402(11) . ?
C50 C51 1.368(14) . ?
C50 H50 0.9400 . ?
C51 C52 1.377(18) . ?
C51 H51 0.9400 . ?
C52 C53 1.364(17) . ?
C52 H52 0.9400 . ?
C53 C54 1.383(13) . ?
C53 H53 0.9400 . ?
C54 H54 0.9400 . ?
C58 C55 0.91(6) . ?

loop_
_geom_torsion_atom_site_label_1
_geom_torsion_atom_site_label_2
_geom_torsion_atom_site_label_3
_geom_torsion_atom_site_label_4
_geom_torsion
_geom_torsion_site_symmetry_1
_geom_torsion_site_symmetry_2
_geom_torsion_site_symmetry_3
_geom_torsion_site_symmetry_4
_geom_torsion_publ_flag
C4 C1 P1 C5 -70.9(6) . . . . ?
C3 C1 P1 C5 48.3(7) . . . . ?
C2 C1 P1 C5 174.2(5) . . . . ?
C4 C1 P1 C23 -179.2(5) . . . . ?
C3 C1 P1 C23 -60.0(7) . . . . ?
C2 C1 P1 C23 66.0(6) . . . . ?
C4 C1 P1 Co1 51.1(6) . . . . ?
C3 C1 P1 Co1 170.3(5) . . . . ?
C2 C1 P1 Co1 -63.8(6) . . . . ?
C23 P1 C5 C6 35.5(6) . . . . ?
C1 P1 C5 C6 -79.3(6) . . . . ?
Co1 P1 C5 C6 151.9(5) . . . . ?
C23 P1 C5 C10 -141.1(5) . . . . ?
C1 P1 C5 C10 104.1(5) . . . . ?
Co1 P1 C5 C10 -24.7(5) . . . . ?
C10 C9 C8 C7 -1.6(14) . . . . ?
C9 C8 C7 C6 1.9(14) . . . . ?
C29 P3 O6 Co1 -95.8(4) . . . . ?
C35 P3 O6 Co1 146.1(3) . . . . ?
C24 P3 O6 Co1 27.4(5) . . . . ?
C8 C7 C6 C5 -0.9(12) . . . . ?
C10 C5 C6 C7 -0.3(10) . . . . ?
P1 C5 C6 C7 -177.0(6) . . . . ?
C8 C9 C10 C5 0.3(12) . . . . ?
C8 C9 C10 P2 177.9(7) . . . . ?
C6 C5 C10 C9 0.6(9) . . . . ?
P1 C5 C10 C9 177.2(6) . . . . ?
C6 C5 C10 P2 -177.0(5) . . . . ?
P1 C5 C10 P2 -0.4(7) . . . . ?
C17 P2 C10 C9 72.4(10) . . . . ?
C11 P2 C10 C9 -37.5(7) . . . . ?
Co1 P2 C10 C9 -156.2(6) . . . . ?
C17 P2 C10 C5 -110.0(9) . . . . ?
C11 P2 C10 C5 140.0(6) . . . . ?
Co1 P2 C10 C5 21.3(5) . . . . ?
C13 C12 C11 C16 5(2) . . . . ?
C13 C12 C11 P2 -176.9(13) . . . . ?
C17 P2 C11 C16 150.1(12) . . . . ?
C10 P2 C11 C16 -101.7(8) . . . . ?
Co1 P2 C11 C16 7.3(8) . . . . ?
C17 P2 C11 C12 -28.4(16) . . . . ?
C10 P2 C11 C12 79.8(13) . . . . ?
Co1 P2 C11 C12 -171.2(12) . . . . ?
C11 C12 C13 C14 -4(3) . . . . ?
C12 C13 C14 C15 1(2) . . . . ?
C10 P2 C17 C18 -6(2) . . . . ?
C11 P2 C17 C18 103.5(17) . . . . ?
Co1 P2 C17 C18 -120(2) . . . . ?
C10 P2 C17 C59 -115(3) . . . . ?
C11 P2 C17 C59 -6(3) . . . . ?
Co1 P2 C17 C59 131(2) . . . . ?
C10 P2 C17 C21 151.9(7) . . . . ?
C11 P2 C17 C21 -98.4(10) . . . . ?
Co1 P2 C17 C21 38.3(9) . . . . ?
C12 C11 C16 C15 -2.1(16) . . . . ?
P2 C11 C16 C15 179.3(6) . . . . ?
C13 C14 C15 C16 1.5(17) . . . . ?
C11 C16 C15 C14 -1.0(13) . . . . ?
C5 P1 C23 C28 -106.8(6) . . . . ?
C1 P1 C23 C28 3.7(7) . . . . ?
Co1 P1 C23 C28 138.2(5) . . . . ?
C5 P1 C23 C24 75.7(6) . . . . ?
C1 P1 C23 C24 -173.7(5) . . . . ?
Co1 P1 C23 C24 -39.3(6) . . . . ?
C18 C17 C21 C20 -20(3) . . . . ?
C59 C17 C21 C20 61(2) . . . . ?
P2 C17 C21 C20 -178.2(14) . . . . ?
C55 C22 C20 C21 -23(6) . . . . ?
C19 C22 C20 C21 -62(3) . . . . ?
C17 C21 C20 C22 6(3) . . . . ?
C20 C22 C19 C59 47(3) . . . . ?
C55 C22 C19 C59 -106(3) . . . . ?
C20 C22 C19 C55 152(3) . . . . ?
C59 C17 C18 C58 -60(3) . . . . ?
C21 C17 C18 C58 21(3) . . . . ?
P2 C17 C18 C58 173.7(16) . . . . ?
C21 C17 C18 C59 81.0(18) . . . . ?
P2 C17 C18 C59 -126(3) . . . . ?
C59 C17 C18 C55 -47(2) . . . . ?
C21 C17 C18 C55 34(3) . . . . ?
P2 C17 C18 C55 -173(2) . . . . ?
C28 C23 C24 C25 -1.1(10) . . . . ?
P1 C23 C24 C25 176.4(5) . . . . ?
C28 C23 C24 P3 173.3(5) . . . . ?
P1 C23 C24 P3 -9.2(8) . . . . ?
O6 P3 C24 C25 -160.9(5) . . . . ?
C29 P3 C24 C25 -38.4(7) . . . . ?
C35 P3 C24 C25 77.3(6) . . . . ?
O6 P3 C24 C23 24.6(7) . . . . ?
C29 P3 C24 C23 147.0(6) . . . . ?
C35 P3 C24 C23 -97.3(6) . . . . ?
C23 C24 C25 C26 3.4(12) . . . . ?
P3 C24 C25 C26 -171.4(7) . . . . ?
C24 C25 C26 C27 -3.2(13) . . . . ?
C25 C26 C27 C28 0.9(13) . . . . ?
C26 C27 C28 C23 1.3(13) . . . . ?
C24 C23 C28 C27 -1.2(11) . . . . ?
P1 C23 C28 C27 -178.7(6) . . . . ?
O6 P3 C29 C34 -152.1(6) . . . . ?
C35 P3 C29 C34 -31.9(7) . . . . ?
C24 P3 C29 C34 82.5(7) . . . . ?
O6 P3 C29 C30 24.5(6) . . . . ?
C35 P3 C29 C30 144.7(6) . . . . ?
C24 P3 C29 C30 -100.9(6) . . . . ?
C34 C29 C30 C31 -1.4(11) . . . . ?
P3 C29 C30 C31 -178.2(6) . . . . ?
C29 C30 C31 C32 0.6(13) . . . . ?
C30 C31 C32 C33 -0.6(15) . . . . ?
C31 C32 C33 C34 1.4(15) . . . . ?
C32 C33 C34 C29 -2.2(15) . . . . ?
C30 C29 C34 C33 2.2(13) . . . . ?
P3 C29 C34 C33 178.7(7) . . . . ?
O6 P3 C35 C40 -151.7(6) . . . . ?
C29 P3 C35 C40 89.4(7) . . . . ?
C24 P3 C35 C40 -28.0(7) . . . . ?
O6 P3 C35 C36 27.3(7) . . . . ?
C29 P3 C35 C36 -91.6(6) . . . . ?
C24 P3 C35 C36 151.0(6) . . . . ?
C40 C35 C36 C37 -1.0(13) . . . . ?
P3 C35 C36 C37 -180.0(8) . . . . ?
C35 C36 C37 C38 -0.3(16) . . . . ?
C36 C37 C38 C39 1.7(17) . . . . ?
C37 C38 C39 C40 -1.8(16) . . . . ?
C38 C39 C40 C35 0.5(14) . . . . ?
C36 C35 C40 C39 0.9(12) . . . . ?
P3 C35 C40 C39 179.8(6) . . . . ?
Co1 O1 C41 O2 10.1(10) . . . . ?
Co1 O1 C41 C42 -170.1(4) . . . . ?
O1 C41 C42 C43 -170.2(7) . . . . ?
O2 C41 C42 C43 9.7(10) . . . . ?
O1 C41 C42 C47 9.1(10) . . . . ?
O2 C41 C42 C47 -171.0(7) . . . . ?
C47 C42 C43 C44 2.1(13) . . . . ?
C41 C42 C43 C44 -178.5(9) . . . . ?
C42 C43 C44 C45 -2.3(19) . . . . ?
C43 C44 C45 C46 2(2) . . . . ?
C44 C45 C46 C47 -1(2) . . . . ?
C45 C46 C47 C42 1.0(18) . . . . ?
C43 C42 C47 C46 -1.5(13) . . . . ?
C41 C42 C47 C46 179.1(9) . . . . ?
Co1 O3 C48 O4 14.7(10) . . . . ?
Co1 O3 C48 C49 -163.6(4) . . . . ?
O4 C48 C49 C54 176.0(7) . . . . ?
O3 C48 C49 C54 -5.6(9) . . . . ?
O4 C48 C49 C50 -4.3(10) . . . . ?
O3 C48 C49 C50 174.1(6) . . . . ?
C54 C49 C50 C51 0.6(12) . . . . ?
C48 C49 C50 C51 -179.2(8) . . . . ?
C49 C50 C51 C52 -0.8(14) . . . . ?
C50 C51 C52 C53 1.3(15) . . . . ?
C51 C52 C53 C54 -1.5(14) . . . . ?
C50 C49 C54 C53 -0.8(11) . . . . ?
C48 C49 C54 C53 179.0(7) . . . . ?
C52 C53 C54 C49 1.3(13) . . . . ?
C17 C18 C58 C55 34(7) . . . . ?
C59 C18 C58 C55 -8(7) . . . . ?
C18 C58 C55 C19 15(10) . . . . ?
C18 C58 C55 C22 -64(6) . . . . ?
C59 C19 C55 C58 -15(8) . . . . ?
C22 C19 C55 C58 -102(7) . . . . ?
C59 C19 C55 C22 87(3) . . . . ?
C59 C19 C55 C18 -7(3) . . . . ?
C22 C19 C55 C18 -94(2) . . . . ?
C20 C22 C55 C58 64(8) . . . . ?
C19 C22 C55 C58 115(6) . . . . ?
C20 C22 C55 C19 -52(6) . . . . ?
C20 C22 C55 C18 33(6) . . . . ?
C19 C22 C55 C18 85(3) . . . . ?
C18 C17 C59 C19 51(4) . . . . ?
C21 C17 C59 C19 -77(4) . . . . ?
P2 C17 C59 C19 -180(3) . . . . ?
C21 C17 C59 C18 -127.5(13) . . . . ?
P2 C17 C59 C18 130(3) . . . . ?
C55 C19 C59 C17 -26(5) . . . . ?
C22 C19 C59 C17 31(4) . . . . ?
C55 C19 C59 C18 7(4) . . . . ?
C22 C19 C59 C18 65(2) . . . . ?
